data_7040047
loop_
_publ_author_name
'Nagashima, Eri'
'Yoshida, Takuya'
'Matsunaga, Satoshi'
'Nomiya, Kenji'

_publ_section_title
;
 The effect of counteranions on the molecular structures of
 phosphanegold(i) cluster cations formed by polyoxometalate (POM)-mediated
 clusterization.
;
_journal_issue 34
_journal_name_full 'Dalton transactions (Cambridge, England : 2003)'
_journal_page_first 13565
_journal_page_last 13575
_journal_paper_doi 10.1039/c6dt02670b
_journal_volume 45
_journal_year 2016
_chemical_formula_moiety 'C108 H72 Au6 Cl18 O2 P6 2+, 2(P F6 1-)'
_chemical_formula_sum 'C108 H72 Au6 Cl18 F12 O2 P8'
_chemical_formula_weight 3697.32
_chemical_name_common 2-PF6
_chemical_name_systematic '[{(AuLCl)3(\m3-O)}2](PF6)2'
_space_group_IT_number 2
_symmetry_cell_setting triclinic
_symmetry_space_group_name_Hall '-P 1'
_symmetry_space_group_name_H-M 'P -1'
_atom_sites_solution_hydrogens geom
_atom_sites_solution_primary direct
_atom_sites_solution_secondary difmap
_audit_creation_method SHELXL-97
_audit_update_record
;
2016-07-18 deposited with the CCDC.
2016-07-26 downloaded from the CCDC.
;
_cell_angle_alpha 74.16(3)
_cell_angle_beta 64.13(3)
_cell_angle_gamma 64.20(3)
_cell_formula_units_Z 1
_cell_length_a 15.019(3)
_cell_length_b 15.422(3)
_cell_length_c 15.667(3)
_cell_measurement_reflns_used 8497
_cell_measurement_temperature 150(2)
_cell_measurement_theta_max 27.4739
_cell_measurement_theta_min 3.0249
_cell_volume 2924.2(14)
_computing_cell_refinement 'CrystalClear (Rigaku/MSC Inc., 2008)'
_computing_data_collection 'CrystalClear (Rigaku/MSC Inc., 2008)'
_computing_data_reduction 'CrystalClear (Rigaku/MSC Inc., 2008)'
_computing_molecular_graphics 'Yadokari-XG (Wakita, Nemoto et al., 2009)'
_computing_publication_material 'Yadokari-XG (Wakita, Nemoto et al., 2009)'
_computing_structure_refinement 'SHELXL-97 (Sheldrick, 1990)'
_computing_structure_solution 'SHELXS-97 (Sheldrick, 1990)'
_diffrn_ambient_temperature 150(2)
_diffrn_measured_fraction_theta_full 0.996
_diffrn_measured_fraction_theta_max 0.996
_diffrn_measurement_device_type 'Bruker P4'
_diffrn_measurement_method '\w scans'
_diffrn_radiation_monochromator graphite
_diffrn_radiation_source 'sealed tube'
_diffrn_radiation_type MoK\a
_diffrn_radiation_wavelength 0.71073
_diffrn_reflns_av_R_equivalents 0.0387
_diffrn_reflns_av_sigmaI/netI 0.0386
_diffrn_reflns_limit_h_max 19
_diffrn_reflns_limit_h_min -19
_diffrn_reflns_limit_k_max 19
_diffrn_reflns_limit_k_min -19
_diffrn_reflns_limit_l_max 20
_diffrn_reflns_limit_l_min -20
_diffrn_reflns_number 47555
_diffrn_reflns_theta_full 27.47
_diffrn_reflns_theta_max 27.47
_diffrn_reflns_theta_min 3.02
_exptl_absorpt_coefficient_mu 8.086
_exptl_absorpt_correction_T_max 0.7935
_exptl_absorpt_correction_T_min 0.4437
_exptl_absorpt_correction_type multi-scan
_exptl_absorpt_process_details 'CrystalClear (Rigaku/MSC Inc., 2008)'
_exptl_crystal_colour Colorless
_exptl_crystal_density_diffrn 2.100
_exptl_crystal_density_meas ?
_exptl_crystal_description Block
_exptl_crystal_F_000 1744
_exptl_crystal_recrystallization_method 'Re-crystallisation from solvent: CH2Cl2/Et2O'
_exptl_crystal_size_max 0.12
_exptl_crystal_size_mid 0.10
_exptl_crystal_size_min 0.03
_refine_diff_density_max 2.621
_refine_diff_density_min -4.004
_refine_diff_density_rms 0.203
_refine_ls_extinction_method none
_refine_ls_goodness_of_fit_ref 1.072
_refine_ls_hydrogen_treatment mixed
_refine_ls_matrix_type full
_refine_ls_number_parameters 694
_refine_ls_number_reflns 13339
_refine_ls_number_restraints 0
_refine_ls_restrained_S_all 1.072
_refine_ls_R_factor_all 0.0553
_refine_ls_R_factor_gt 0.0497
_refine_ls_shift/su_max 0.001
_refine_ls_shift/su_mean 0.000
_refine_ls_structure_factor_coef Fsqd
_refine_ls_weighting_details 'calc w=1/[\s^2^(Fo^2^)+(0.0530P)^2^+29.9837P] where P=(Fo^2^+2Fc^2^)/3'
_refine_ls_weighting_scheme calc
_refine_ls_wR_factor_gt 0.1219
_refine_ls_wR_factor_ref 0.1259
_reflns_number_gt 12073
_reflns_number_total 13339
_reflns_threshold_expression >2sigma(I)
_cod_data_source_file c6dt02670b1.cif
_cod_data_source_block en2484c
_cod_depositor_comments
;
The following automatic conversions were performed:

'_exptl_absorpt_correction_type' value 'Multi-scan' changed to
'multi-scan' according to
/usr/data/users/saulius/crontab/automatic-downloads/rss-feeds/RSC/lib/dictionaries/cif_core.dic
dictionary named 'cif_core.dic' version 2.4.2 from 2011-04-26.

'_exptl_crystal_density_meas' value 'not measured' was changed to '?'
- the value is perceived as not measured.

Automatic conversion script
Id: cif_fix_values 4268 2015-11-12 08:31:59Z antanas 

 Adding full bibliography for 7040046--7040049.cif.
;
_cod_original_cell_volume 2924.2(10)
_cod_database_code 7040047

loop_
_symmetry_equiv_pos_as_xyz
'x, y, z'
'-x, -y, -z'

loop_
_atom_site_label
_atom_site_type_symbol
_atom_site_fract_x
_atom_site_fract_y
_atom_site_fract_z
_atom_site_U_iso_or_equiv
_atom_site_adp_type
_atom_site_occupancy
_atom_site_symmetry_multiplicity
_atom_site_calc_flag
_atom_site_refinement_flags
Au1 Au 0.92405(2) 0.41683(2) 0.120855(19) 0.02465(8) Uani 1 1 d .
Au2 Au 0.92949(2) 0.61594(2) 0.087871(19) 0.02399(8) Uani 1 1 d .
Au3 Au 0.71470(2) 0.59303(2) 0.12217(2) 0.03388(9) Uani 1 1 d .
P8 P 0.97984(15) 0.28256(14) 0.21199(13) 0.0254(4) Uani 1 1 d .
P9 P 0.99140(16) 0.68114(14) 0.14966(13) 0.0250(4) Uani 1 1 d .
P2 P 0.53978(17) 0.65698(16) 0.19387(17) 0.0353(5) Uani 1 1 d .
Cl7 Cl 1.1077(2) 0.35848(17) 0.51009(15) 0.0432(5) Uani 1 1 d .
P1 P 0.9177(2) 0.13719(19) 0.63585(17) 0.0396(5) Uani 1 1 d .
Cl8 Cl 1.3436(2) 0.3524(2) 0.29747(19) 0.0562(7) Uani 1 1 d .
Cl9 Cl 1.3942(2) -0.04072(18) -0.01703(18) 0.0550(6) Uani 1 1 d .
Cl3 Cl 0.4106(2) 1.0889(2) 0.2599(2) 0.0589(7) Uani 1 1 d .
Cl4 Cl 0.6260(2) 0.8986(2) 0.5044(2) 0.0689(8) Uani 1 1 d .
Cl1 Cl 1.2093(3) 0.9730(3) -0.1329(2) 0.0719(9) Uani 1 1 d .
O1 O 0.8697(4) 0.5459(4) 0.0428(4) 0.0254(10) Uani 1 1 d .
Cl6 Cl 0.5979(3) 0.1458(3) 0.4746(4) 0.134(2) Uani 1 1 d .
C51 C 1.0200(6) 0.3032(6) 0.2962(5) 0.0276(15) Uani 1 1 d .
C8 C 1.0965(6) 0.1882(5) 0.1467(5) 0.0258(15) Uani 1 1 d .
C9 C 1.1056(6) 0.0918(5) 0.1670(6) 0.0283(15) Uani 1 1 d .
H9 H 1.0501 0.0746 0.2148 0.034 Uiso 1 1 calc R
C1 C 1.0544(6) 0.7647(5) 0.0709(5) 0.0264(15) Uani 1 1 d .
F6 F 0.9680(5) 0.2159(4) 0.6164(4) 0.0524(14) Uani 1 1 d .
C7 C 1.1802(7) 0.2130(6) 0.0762(6) 0.0305(16) Uani 1 1 d .
H7 H 1.1744 0.2775 0.0626 0.037 Uiso 1 1 calc R
F3 F 0.8653(6) 0.0595(5) 0.6573(5) 0.0654(18) Uani 1 1 d .
C50 C 1.1010(7) 0.2330(5) 0.3245(6) 0.0307(17) Uani 1 1 d .
H50 H 1.1377 0.1741 0.2984 0.037 Uiso 1 1 calc R
C23 C 0.7984(7) 0.7210(7) 0.3016(6) 0.0373(19) Uani 1 1 d .
H23 H 0.7949 0.6699 0.2843 0.045 Uiso 1 1 calc R
C29 C 0.4984(6) 0.7818(6) 0.2136(6) 0.0331(17) Uani 1 1 d .
C24 C 0.8903(7) 0.8268(6) 0.2736(6) 0.0353(18) Uani 1 1 d .
H24 H 0.9475 0.8470 0.2378 0.042 Uiso 1 1 calc R
C21 C 1.1104(7) 0.6006(6) 0.2686(6) 0.0325(17) Uani 1 1 d .
H21 H 1.0716 0.6585 0.2964 0.039 Uiso 1 1 calc R
F5 F 1.0112(5) 0.0870(5) 0.5448(5) 0.0678(19) Uani 1 1 d .
C33 C 0.5413(8) 0.9023(8) 0.2436(7) 0.049(2) Uani 1 1 d .
H33 H 0.5877 0.9201 0.2535 0.058 Uiso 1 1 calc R
C34 C 0.8767(7) 0.2333(6) 0.2834(6) 0.0335(17) Uani 1 1 d .
C25 C 0.8083(7) 0.8740(6) 0.3525(6) 0.0363(18) Uani 1 1 d .
H25 H 0.8105 0.9256 0.3703 0.044 Uiso 1 1 calc R
C22 C 0.8850(6) 0.7488(6) 0.2492(5) 0.0278(15) Uani 1 1 d .
F2 F 0.8239(6) 0.1873(6) 0.7283(5) 0.073(2) Uani 1 1 d .
C16 C 1.0895(6) 0.5873(5) 0.1950(5) 0.0267(15) Uani 1 1 d .
C6 C 1.2717(7) 0.1433(6) 0.0262(6) 0.0348(18) Uani 1 1 d .
H6 H 1.3279 0.1602 -0.0205 0.042 Uiso 1 1 calc R
C19 C 1.2461(7) 0.4417(7) 0.2586(7) 0.040(2) Uani 1 1 d .
C48 C 0.9656(7) 0.3903(6) 0.3346(6) 0.0348(18) Uani 1 1 d .
H48 H 0.9112 0.4380 0.3157 0.042 Uiso 1 1 calc R
C46 C 1.0720(7) 0.3382(6) 0.4284(5) 0.0311(17) Uani 1 1 d .
C10 C 1.1978(7) 0.0210(6) 0.1158(6) 0.0371(19) Uani 1 1 d .
H10 H 1.2039 -0.0434 0.1288 0.045 Uiso 1 1 calc R
C30 C 0.3983(7) 0.8506(7) 0.2191(7) 0.042(2) Uani 1 1 d .
H30 H 0.3495 0.8342 0.2118 0.051 Uiso 1 1 calc R
C18 C 1.1881(7) 0.5285(7) 0.3003(6) 0.0381(19) Uani 1 1 d .
H18 H 1.2015 0.5379 0.3490 0.046 Uiso 1 1 calc R
C49 C 1.1281(7) 0.2491(6) 0.3911(6) 0.0361(18) Uani 1 1 d .
H49 H 1.1824 0.2018 0.4104 0.043 Uiso 1 1 calc R
C26 C 0.7255(7) 0.8435(7) 0.4028(7) 0.041(2) Uani 1 1 d .
C47 C 0.9918(8) 0.4071(7) 0.4015(6) 0.042(2) Uani 1 1 d .
H47 H 0.9545 0.4657 0.4280 0.051 Uiso 1 1 calc R
F1 F 0.8496(5) 0.2045(5) 0.5728(5) 0.0676(19) Uani 1 1 d .
C31 C 0.3731(8) 0.9434(7) 0.2354(7) 0.048(2) Uani 1 1 d .
H31 H 0.3061 0.9894 0.2400 0.057 Uiso 1 1 calc R
C36 C 0.7898(9) 0.1502(8) 0.4306(8) 0.055(3) Uani 1 1 d .
H36 H 0.7877 0.1153 0.4897 0.066 Uiso 1 1 calc R
C32 C 0.4437(8) 0.9690(7) 0.2449(6) 0.041(2) Uani 1 1 d .
C27 C 0.7175(7) 0.7673(8) 0.3788(7) 0.044(2) Uani 1 1 d .
H27 H 0.6593 0.7485 0.4139 0.053 Uiso 1 1 calc R
F4 F 0.9857(6) 0.0690(5) 0.7010(5) 0.070(2) Uani 1 1 d .
C13 C 1.1486(8) 0.8941(7) -0.0533(7) 0.042(2) Uani 1 1 d .
C37 C 0.7091(9) 0.1757(8) 0.3994(10) 0.065(4) Uani 1 1 d .
C28 C 0.5706(8) 0.8063(7) 0.2271(7) 0.044(2) Uani 1 1 d .
H28 H 0.6367 0.7600 0.2252 0.053 Uiso 1 1 calc R
C11 C 1.0154(9) 0.8266(8) 0.0010(7) 0.047(2) Uani 1 1 d .
H11 H 0.9574 0.8240 -0.0044 0.056 Uiso 1 1 calc R
C14 C 1.1876(7) 0.8369(7) 0.0164(7) 0.043(2) Uani 1 1 d .
H14 H 1.2443 0.8417 0.0222 0.051 Uiso 1 1 calc R
C20 C 1.2259(7) 0.4258(7) 0.1863(6) 0.0373(19) Uani 1 1 d .
H20 H 1.2639 0.3673 0.1597 0.045 Uiso 1 1 calc R
C35 C 0.8753(8) 0.1784(7) 0.3708(7) 0.045(2) Uani 1 1 d .
H35 H 0.9325 0.1604 0.3892 0.054 Uiso 1 1 calc R
C15 C 1.1402(7) 0.7719(6) 0.0781(7) 0.039(2) Uani 1 1 d .
H15 H 1.1664 0.7324 0.1250 0.047 Uiso 1 1 calc R
C5 C 1.2796(7) 0.0473(6) 0.0459(6) 0.0368(19) Uani 1 1 d .
C12 C 1.0619(10) 0.8918(9) -0.0602(8) 0.059(3) Uani 1 1 d .
H12 H 1.0345 0.9336 -0.1056 0.070 Uiso 1 1 calc R
C17 C 1.1482(6) 0.4988(6) 0.1549(6) 0.0301(16) Uani 1 1 d .
H17 H 1.1348 0.4888 0.1064 0.036 Uiso 1 1 calc R
C41 C 0.4782(7) 0.5964(7) 0.3068(6) 0.0379(19) Uani 1 1 d .
C39 C 0.7956(8) 0.2551(7) 0.2529(9) 0.053(3) Uani 1 1 d .
H39 H 0.7976 0.2893 0.1935 0.063 Uiso 1 1 calc R
C40 C 0.5284(9) 0.4978(8) 0.3294(8) 0.053(3) Uani 1 1 d .
H40 H 0.5948 0.4640 0.2871 0.064 Uiso 1 1 calc R
C42 C 0.3781(8) 0.6443(8) 0.3717(8) 0.058(3) Uani 1 1 d .
H42 H 0.3416 0.7095 0.3575 0.070 Uiso 1 1 calc R
C45 C 0.4807(9) 0.4498(8) 0.4138(8) 0.056(3) Uani 1 1 d .
H45 H 0.5136 0.3838 0.4283 0.068 Uiso 1 1 calc R
C44 C 0.3835(9) 0.5019(8) 0.4757(8) 0.057(3) Uani 1 1 d .
C38 C 0.7104(9) 0.2256(9) 0.3114(12) 0.079(5) Uani 1 1 d .
H38 H 0.6552 0.2394 0.2915 0.095 Uiso 1 1 calc R
Cl5 Cl 0.3259(3) 0.4447(3) 0.5867(3) 0.0843(11) Uani 1 1 d .
C43 C 0.3338(9) 0.5972(8) 0.4546(9) 0.064(3) Uani 1 1 d .
H43 H 0.2681 0.6307 0.4979 0.077 Uiso 1 1 calc R
C2 C 0.4803(7) 0.6571(6) 0.1149(7) 0.0373(19) Uani 1 1 d .
C4 C 0.5087(7) 0.7034(7) 0.0223(7) 0.040(2) Uani 1 1 d .
H4 H 0.5508 0.7398 0.0052 0.049 Uiso 1 1 calc R
C3 C 0.4160(8) 0.6043(8) 0.1391(8) 0.049(2) Uani 1 1 d .
H3 H 0.3929 0.5760 0.2012 0.058 Uiso 1 1 calc R
C53 C 0.4147(8) 0.6409(8) -0.0178(8) 0.048(2) Uani 1 1 d .
C54 C 0.3853(8) 0.5930(8) 0.0716(8) 0.048(2) Uani 1 1 d .
H54 H 0.3462 0.5543 0.0868 0.058 Uiso 1 1 calc R
C52 C 0.4756(8) 0.6964(8) -0.0439(7) 0.048(2) Uani 1 1 d .
H52 H 0.4940 0.7283 -0.1049 0.058 Uiso 1 1 calc R
Cl2 Cl 0.3756(3) 0.6282(3) -0.1024(2) 0.0685(8) Uani 1 1 d .

loop_
_atom_site_aniso_label
_atom_site_aniso_U_11
_atom_site_aniso_U_22
_atom_site_aniso_U_33
_atom_site_aniso_U_23
_atom_site_aniso_U_13
_atom_site_aniso_U_12
Au1 0.02507(15) 0.02282(14) 0.02322(14) -0.00193(10) -0.00811(11) -0.00730(11)
Au2 0.02624(15) 0.02414(14) 0.02139(13) -0.00275(10) -0.00780(11) -0.00973(11)
Au3 0.02817(16) 0.03251(17) 0.03653(17) -0.00233(13) -0.01195(13) -0.00787(13)
P8 0.0256(9) 0.0223(9) 0.0233(9) -0.0007(7) -0.0069(7) -0.0075(7)
P9 0.0300(10) 0.0250(9) 0.0219(9) -0.0019(7) -0.0093(8) -0.0122(8)
P2 0.0252(10) 0.0342(11) 0.0390(11) -0.0008(9) -0.0108(9) -0.0070(9)
Cl7 0.0623(14) 0.0431(12) 0.0302(10) -0.0043(9) -0.0206(10) -0.0203(11)
P1 0.0391(12) 0.0453(13) 0.0342(11) 0.0002(10) -0.0130(10) -0.0183(10)
Cl8 0.0416(13) 0.0634(16) 0.0493(14) 0.0074(12) -0.0246(11) -0.0068(11)
Cl9 0.0445(13) 0.0417(12) 0.0477(13) -0.0142(10) -0.0017(11) 0.0014(10)
Cl3 0.0635(16) 0.0475(14) 0.0603(16) -0.0227(12) -0.0120(13) -0.0163(12)
Cl4 0.0476(15) 0.083(2) 0.0615(17) -0.0462(16) 0.0029(13) -0.0110(14)
Cl1 0.102(2) 0.078(2) 0.0594(17) 0.0263(15) -0.0301(16) -0.072(2)
O1 0.029(3) 0.026(3) 0.024(2) -0.005(2) -0.010(2) -0.011(2)
Cl6 0.062(2) 0.098(3) 0.194(5) 0.037(3) -0.007(3) -0.059(2)
C51 0.028(4) 0.027(4) 0.021(3) -0.003(3) 0.000(3) -0.012(3)
C8 0.024(4) 0.029(4) 0.021(3) -0.003(3) -0.007(3) -0.008(3)
C9 0.030(4) 0.023(3) 0.032(4) 0.002(3) -0.012(3) -0.010(3)
C1 0.030(4) 0.022(3) 0.025(3) -0.007(3) -0.008(3) -0.007(3)
F6 0.071(4) 0.041(3) 0.050(3) 0.006(3) -0.023(3) -0.030(3)
C7 0.036(4) 0.027(4) 0.029(4) 0.000(3) -0.011(3) -0.015(3)
F3 0.076(5) 0.090(5) 0.062(4) 0.002(4) -0.030(4) -0.059(4)
C50 0.037(4) 0.020(3) 0.029(4) -0.002(3) -0.015(3) -0.002(3)
C23 0.033(4) 0.047(5) 0.032(4) -0.016(4) -0.009(4) -0.012(4)
C29 0.025(4) 0.032(4) 0.031(4) 0.003(3) -0.010(3) -0.004(3)
C24 0.041(5) 0.028(4) 0.032(4) -0.002(3) -0.012(4) -0.010(3)
C21 0.037(4) 0.036(4) 0.026(4) -0.005(3) -0.014(3) -0.011(4)
F5 0.056(4) 0.059(4) 0.070(4) -0.027(3) 0.001(3) -0.017(3)
C33 0.043(5) 0.057(6) 0.052(6) -0.012(5) -0.022(5) -0.016(5)
C34 0.032(4) 0.028(4) 0.035(4) -0.004(3) -0.007(3) -0.011(3)
C25 0.039(5) 0.029(4) 0.036(4) -0.011(3) -0.013(4) -0.003(3)
C22 0.033(4) 0.029(4) 0.020(3) -0.003(3) -0.013(3) -0.007(3)
F2 0.066(4) 0.106(6) 0.045(4) -0.026(4) 0.002(3) -0.041(4)
C16 0.031(4) 0.024(4) 0.027(4) 0.004(3) -0.009(3) -0.018(3)
C6 0.034(4) 0.040(5) 0.024(4) -0.002(3) -0.005(3) -0.015(4)
C19 0.027(4) 0.043(5) 0.041(5) 0.006(4) -0.012(4) -0.011(4)
C48 0.039(5) 0.027(4) 0.037(4) -0.005(3) -0.017(4) -0.007(3)
C46 0.039(4) 0.030(4) 0.019(3) -0.004(3) -0.007(3) -0.011(3)
C10 0.041(5) 0.027(4) 0.038(4) -0.002(3) -0.015(4) -0.007(4)
C30 0.031(4) 0.035(5) 0.060(6) -0.005(4) -0.020(4) -0.008(4)
C18 0.040(5) 0.046(5) 0.030(4) 0.001(4) -0.013(4) -0.019(4)
C49 0.039(5) 0.031(4) 0.035(4) -0.004(3) -0.020(4) -0.004(4)
C26 0.033(4) 0.045(5) 0.038(5) -0.019(4) -0.012(4) -0.001(4)
C47 0.053(6) 0.033(4) 0.035(4) -0.010(4) -0.015(4) -0.008(4)
F1 0.062(4) 0.081(5) 0.051(4) -0.004(3) -0.029(3) -0.011(4)
C31 0.037(5) 0.043(5) 0.051(6) 0.000(4) -0.019(4) -0.006(4)
C36 0.066(7) 0.046(6) 0.043(5) -0.002(4) -0.001(5) -0.032(5)
C32 0.051(5) 0.044(5) 0.028(4) -0.005(4) -0.012(4) -0.019(4)
C27 0.030(4) 0.058(6) 0.043(5) -0.021(4) -0.006(4) -0.013(4)
F4 0.087(5) 0.063(4) 0.092(5) 0.032(4) -0.062(4) -0.049(4)
C13 0.055(6) 0.037(5) 0.039(5) 0.004(4) -0.012(4) -0.029(4)
C37 0.043(6) 0.038(5) 0.092(9) -0.004(6) 0.006(6) -0.027(5)
C28 0.037(5) 0.050(6) 0.044(5) -0.002(4) -0.019(4) -0.014(4)
C11 0.060(6) 0.056(6) 0.045(5) 0.015(4) -0.030(5) -0.041(5)
C14 0.036(5) 0.035(5) 0.059(6) 0.003(4) -0.017(4) -0.019(4)
C20 0.032(4) 0.038(5) 0.039(5) -0.002(4) -0.009(4) -0.015(4)
C35 0.048(5) 0.051(6) 0.036(5) 0.002(4) -0.007(4) -0.030(5)
C15 0.039(5) 0.032(4) 0.046(5) 0.005(4) -0.019(4) -0.014(4)
C5 0.041(5) 0.028(4) 0.031(4) -0.005(3) -0.011(4) -0.005(4)
C12 0.089(9) 0.068(7) 0.043(5) 0.025(5) -0.040(6) -0.051(7)
C17 0.032(4) 0.033(4) 0.030(4) -0.004(3) -0.015(3) -0.012(3)
C41 0.031(4) 0.042(5) 0.037(4) 0.004(4) -0.016(4) -0.012(4)
C39 0.044(6) 0.041(5) 0.078(8) 0.013(5) -0.032(5) -0.021(4)
C40 0.052(6) 0.044(6) 0.048(6) -0.002(4) -0.013(5) -0.012(5)
C42 0.041(5) 0.038(5) 0.056(6) 0.008(5) -0.006(5) 0.000(4)
C45 0.052(6) 0.035(5) 0.058(6) 0.003(5) -0.012(5) -0.007(4)
C44 0.051(6) 0.052(6) 0.056(6) 0.013(5) -0.014(5) -0.026(5)
C38 0.037(6) 0.050(7) 0.148(14) 0.020(8) -0.045(7) -0.021(5)
Cl5 0.067(2) 0.069(2) 0.075(2) 0.0288(17) -0.0086(16) -0.0279(16)
C43 0.040(6) 0.045(6) 0.069(7) 0.004(5) 0.001(5) -0.011(5)
C2 0.035(4) 0.033(4) 0.042(5) -0.008(4) -0.017(4) -0.005(4)
C4 0.039(5) 0.045(5) 0.039(5) -0.004(4) -0.014(4) -0.018(4)
C3 0.045(5) 0.055(6) 0.048(6) 0.003(5) -0.016(5) -0.025(5)
C53 0.044(5) 0.048(6) 0.053(6) -0.016(5) -0.020(5) -0.009(4)
C54 0.046(5) 0.047(5) 0.062(6) 0.000(5) -0.024(5) -0.026(5)
C52 0.045(5) 0.053(6) 0.043(5) -0.005(4) -0.013(4) -0.017(5)
Cl2 0.0637(18) 0.080(2) 0.076(2) -0.0318(17) -0.0354(16) -0.0148(15)

loop_
_atom_type_symbol
_atom_type_description
_atom_type_scat_dispersion_real
_atom_type_scat_dispersion_imag
_atom_type_scat_source
C C 0.0033 0.0016 'International Tables Vol C Tables 4.2.6.8 and 6.1.1.4'
H H 0.0000 0.0000 'International Tables Vol C Tables 4.2.6.8 and 6.1.1.4'
O O 0.0106 0.0060 'International Tables Vol C Tables 4.2.6.8 and 6.1.1.4'
F F 0.0171 0.0103 'International Tables Vol C Tables 4.2.6.8 and 6.1.1.4'
P P 0.1023 0.0942 'International Tables Vol C Tables 4.2.6.8 and 6.1.1.4'
Cl Cl 0.1484 0.1585 'International Tables Vol C Tables 4.2.6.8 and 6.1.1.4'
Au Au -2.0133 8.8022 'International Tables Vol C Tables 4.2.6.8 and 6.1.1.4'

loop_
_geom_angle_atom_site_label_1
_geom_angle_atom_site_label_2
_geom_angle_atom_site_label_3
_geom_angle
_geom_angle_site_symmetry_1
_geom_angle_site_symmetry_3
O1 Au1 P8 176.63(14) . .
O1 Au1 Au2 43.50(14) . .
P8 Au1 Au2 133.88(6) . .
O1 Au1 Au2 74.76(15) . 2_765
P8 Au1 Au2 108.07(6) . 2_765
Au2 Au1 Au2 90.26(4) . 2_765
O1 Au1 Au3 38.76(15) . .
P8 Au1 Au3 139.68(6) . .
Au2 Au1 Au3 62.69(3) . .
Au2 Au1 Au3 108.08(4) 2_765 .
O1 Au2 P9 174.25(15) . .
O1 Au2 Au1 43.28(14) . .
P9 Au2 Au1 131.64(5) . .
O1 Au2 Au1 74.43(14) . 2_765
P9 Au2 Au1 109.66(6) . 2_765
Au1 Au2 Au1 89.74(4) . 2_765
O1 Au2 Au3 37.47(14) . .
P9 Au2 Au3 140.52(6) . .
Au1 Au2 Au3 60.62(3) . .
Au1 Au2 Au3 107.45(3) 2_765 .
O1 Au3 P2 172.79(16) . .
O1 Au3 Au1 40.27(15) . .
P2 Au3 Au1 146.40(6) . .
O1 Au3 Au2 39.10(14) . .
P2 Au3 Au2 142.17(7) . .
Au1 Au3 Au2 56.69(2) . .
C8 P8 C34 108.5(4) . .
C8 P8 C51 103.6(4) . .
C34 P8 C51 105.6(4) . .
C8 P8 Au1 114.1(3) . .
C34 P8 Au1 112.0(3) . .
C51 P8 Au1 112.4(3) . .
C1 P9 C16 105.6(3) . .
C1 P9 C22 105.1(4) . .
C16 P9 C22 107.4(3) . .
C1 P9 Au2 116.9(3) . .
C16 P9 Au2 110.2(3) . .
C22 P9 Au2 111.0(3) . .
C41 P2 C2 105.5(4) . .
C41 P2 C29 106.8(4) . .
C2 P2 C29 107.8(4) . .
C41 P2 Au3 117.9(3) . .
C2 P2 Au3 107.7(3) . .
C29 P2 Au3 110.7(3) . .
F1 P1 F5 90.4(4) . .
F1 P1 F6 90.3(4) . .
F5 P1 F6 90.5(4) . .
F1 P1 F3 89.7(4) . .
F5 P1 F3 90.7(4) . .
F6 P1 F3 178.8(4) . .
F1 P1 F2 90.1(4) . .
F5 P1 F2 179.5(5) . .
F6 P1 F2 89.5(4) . .
F3 P1 F2 89.3(4) . .
F1 P1 F4 179.3(5) . .
F5 P1 F4 90.3(4) . .
F6 P1 F4 89.9(3) . .
F3 P1 F4 90.1(4) . .
F2 P1 F4 89.3(4) . .
Au3 O1 Au1 101.0(2) . .
Au3 O1 Au2 103.4(2) . .
Au1 O1 Au2 93.2(2) . .
C48 C51 C50 119.6(8) . .
C48 C51 P8 118.5(6) . .
C50 C51 P8 121.8(6) . .
C7 C8 C9 119.6(7) . .
C7 C8 P8 118.5(6) . .
C9 C8 P8 121.9(6) . .
C8 C9 C10 120.0(7) . .
C15 C1 C11 117.9(8) . .
C15 C1 P9 122.4(6) . .
C11 C1 P9 119.7(6) . .
C6 C7 C8 120.6(7) . .
C51 C50 C49 120.9(7) . .
C27 C23 C22 121.4(9) . .
C30 C29 C28 120.4(9) . .
C30 C29 P2 122.6(7) . .
C28 C29 P2 117.0(6) . .
C25 C24 C22 119.0(8) . .
C18 C21 C16 120.8(8) . .
C32 C33 C28 119.1(9) . .
C39 C34 C35 119.8(9) . .
C39 C34 P8 118.9(7) . .
C35 C34 P8 121.2(7) . .
C26 C25 C24 119.2(8) . .
C23 C22 C24 119.9(7) . .
C23 C22 P9 118.7(6) . .
C24 C22 P9 121.4(6) . .
C21 C16 C17 118.6(7) . .
C21 C16 P9 121.9(6) . .
C17 C16 P9 119.5(6) . .
C7 C6 C5 119.6(8) . .
C18 C19 C20 120.9(8) . .
C18 C19 Cl8 119.5(7) . .
C20 C19 Cl8 119.6(7) . .
C51 C48 C47 120.0(8) . .
C47 C46 C49 121.2(8) . .
C47 C46 Cl7 120.9(6) . .
C49 C46 Cl7 117.9(7) . .
C5 C10 C9 119.5(8) . .
C31 C30 C29 118.7(9) . .
C21 C18 C19 119.5(8) . .
C50 C49 C46 118.2(8) . .
C25 C26 C27 122.8(8) . .
C25 C26 Cl4 119.3(7) . .
C27 C26 Cl4 117.8(8) . .
C46 C47 C48 120.2(8) . .
C32 C31 C30 121.5(9) . .
C37 C36 C35 117.5(10) . .
C31 C32 C33 121.2(9) . .
C31 C32 Cl3 120.0(8) . .
C33 C32 Cl3 118.8(8) . .
C23 C27 C26 117.7(9) . .
C12 C13 C14 121.7(8) . .
C12 C13 Cl1 119.2(8) . .
C14 C13 Cl1 119.1(7) . .
C36 C37 C38 122.9(10) . .
C36 C37 Cl6 118.8(10) . .
C38 C37 Cl6 118.2(10) . .
C29 C28 C33 118.9(9) . .
C12 C11 C1 121.0(9) . .
C13 C14 C15 118.6(9) . .
C17 C20 C19 119.0(8) . .
C36 C35 C34 121.1(10) . .
C14 C15 C1 121.3(8) . .
C10 C5 C6 120.8(8) . .
C10 C5 Cl9 119.4(7) . .
C6 C5 Cl9 119.8(7) . .
C13 C12 C11 119.4(9) . .
C20 C17 C16 121.1(8) . .
C40 C41 C42 117.8(9) . .
C40 C41 P2 120.2(7) . .
C42 C41 P2 122.0(7) . .
C34 C39 C38 119.5(11) . .
C45 C40 C41 120.9(10) . .
C43 C42 C41 120.7(9) . .
C44 C45 C40 118.3(10) . .
C43 C44 C45 121.5(10) . .
C43 C44 Cl5 119.3(9) . .
C45 C44 Cl5 119.2(9) . .
C37 C38 C39 119.0(11) . .
C42 C43 C44 120.8(11) . .
C3 C2 C4 118.1(9) . .
C3 C2 P2 122.5(7) . .
C4 C2 P2 119.0(7) . .
C52 C4 C2 121.4(9) . .
C2 C3 C54 121.2(9) . .
C54 C53 C52 122.6(10) . .
C54 C53 Cl2 118.3(8) . .
C52 C53 Cl2 119.0(9) . .
C53 C54 C3 118.0(9) . .
C4 C52 C53 118.6(10) . .

loop_
_geom_bond_atom_site_label_1
_geom_bond_atom_site_label_2
_geom_bond_distance
_geom_bond_site_symmetry_2
Au1 O1 2.062(5) .
Au1 P8 2.224(2) .
Au1 Au2 3.0030(8) .
Au1 Au2 3.0734(13) 2_765
Au1 Au3 3.1314(14) .
Au2 O1 2.070(5) .
Au2 P9 2.223(2) .
Au2 Au1 3.0735(13) 2_765
Au2 Au3 3.1930(8) .
Au3 O1 1.997(5) .
Au3 P2 2.216(2) .
P8 C8 1.807(8) .
P8 C34 1.810(9) .
P8 C51 1.815(8) .
P9 C1 1.804(8) .
P9 C16 1.807(8) .
P9 C22 1.826(8) .
P2 C41 1.811(9) .
P2 C2 1.814(9) .
P2 C29 1.818(9) .
Cl7 C46 1.729(8) .
P1 F1 1.580(7) .
P1 F5 1.585(7) .
P1 F6 1.591(6) .
P1 F3 1.592(6) .
P1 F2 1.600(7) .
P1 F4 1.606(7) .
Cl8 C19 1.725(9) .
Cl9 C5 1.730(9) .
Cl3 C32 1.748(10) .
Cl4 C26 1.745(9) .
Cl1 C13 1.736(9) .
Cl6 C37 1.746(10) .
C51 C48 1.376(11) .
C51 C50 1.381(11) .
C8 C7 1.387(11) .
C8 C9 1.389(10) .
C9 C10 1.396(11) .
C1 C15 1.395(12) .
C1 C11 1.397(12) .
C7 C6 1.376(12) .
C50 C49 1.386(12) .
C23 C27 1.372(12) .
C23 C22 1.383(12) .
C29 C30 1.392(11) .
C29 C28 1.401(13) .
C24 C25 1.399(12) .
C24 C22 1.401(11) .
C21 C18 1.386(12) .
C21 C16 1.403(11) .
C33 C32 1.372(14) .
C33 C28 1.414(14) .
C34 C39 1.374(13) .
C34 C35 1.396(13) .
C25 C26 1.357(13) .
C16 C17 1.406(11) .
C6 C5 1.389(12) .
C19 C18 1.394(13) .
C19 C20 1.396(13) .
C48 C47 1.384(12) .
C46 C47 1.357(13) .
C46 C49 1.392(11) .
C10 C5 1.375(13) .
C30 C31 1.379(14) .
C26 C27 1.393(13) .
C31 C32 1.356(14) .
C36 C37 1.364(18) .
C36 C35 1.389(13) .
C13 C12 1.369(15) .
C13 C14 1.378(14) .
C37 C38 1.38(2) .
C11 C12 1.385(13) .
C14 C15 1.392(12) .
C20 C17 1.388(12) .
C41 C40 1.395(13) .
C41 C42 1.396(13) .
C39 C38 1.393(15) .
C40 C45 1.382(15) .
C42 C43 1.345(15) .
C45 C44 1.373(15) .
C44 C43 1.349(15) .
C44 Cl5 1.751(11) .
C2 C3 1.393(13) .
C2 C4 1.398(13) .
C4 C52 1.375(13) .
C3 C54 1.398(14) .
C53 C54 1.371(15) .
C53 C52 1.379(15) .
C53 Cl2 1.748(10) .
